data_7124250
loop_
_publ_author_name
'Guddorf, Benedikt J.'
'M\"uck-Lichtenfeld, Christian'
'Hepp, Alexander'
'Lips, Felicitas'

_publ_section_title
;
 Formation of an NHC-Stabilized Heterocyclic Housane and its Isomerization
 into a Cyclopentenyl Anion Analogue
;
_journal_name_full 'Chemical Communications'
_journal_paper_doi 10.1039/C9CC07109A
_journal_year 2019
_chemical_formula_sum 'C52 H73 N2 O0 P Si3'
_chemical_formula_weight 841.36
_space_group_crystal_system triclinic
_space_group_IT_number 2
_space_group_name_Hall '-P 1'
_space_group_name_H-M_alt 'P -1'
_symmetry_space_group_name_Hall '-P 1'
_symmetry_space_group_name_H-M 'P -1'
_atom_sites_solution_hydrogens geom
_audit_creation_method SHELXL-2014/7
_audit_update_record
;
2019-09-10 deposited with the CCDC.    2019-09-27 downloaded from the CCDC.
;
_cell_angle_alpha 89.3050(10)
_cell_angle_beta 68.4160(10)
_cell_angle_gamma 88.9410(10)
_cell_formula_units_Z 2
_cell_length_a 12.4344(6)
_cell_length_b 14.9016(7)
_cell_length_c 16.3149(7)
_cell_measurement_reflns_used 9931
_cell_measurement_temperature 100(2)
_cell_measurement_theta_max 27.10
_cell_measurement_theta_min 2.26
_cell_volume 2810.5(2)
_computing_cell_refinement 'Bruker SAINT'
_computing_data_collection 'Bruker APEX2'
_computing_data_reduction 'Bruker SAINT'
_computing_molecular_graphics 'Bruker SHELXTL'
_computing_publication_material 'Bruker SHELXTL'
_computing_structure_refinement 'SHELXL-2014/7 (Sheldrick, 2014)'
_computing_structure_solution 'SHELXS-97 (Sheldrick 2008)'
_diffrn_ambient_temperature 100(2)
_diffrn_measured_fraction_theta_full 0.967
_diffrn_measured_fraction_theta_max 0.960
_diffrn_measurement_device_type 'Bruker APEX-II CCD'
_diffrn_measurement_method '\f and \w scans'
_diffrn_radiation_type MoK\a
_diffrn_radiation_wavelength 0.71073
_diffrn_reflns_av_R_equivalents 0.0306
_diffrn_reflns_av_unetI/netI 0.0487
_diffrn_reflns_Laue_measured_fraction_full 0.967
_diffrn_reflns_Laue_measured_fraction_max 0.960
_diffrn_reflns_limit_h_max 15
_diffrn_reflns_limit_h_min -15
_diffrn_reflns_limit_k_max 19
_diffrn_reflns_limit_k_min -19
_diffrn_reflns_limit_l_max 20
_diffrn_reflns_limit_l_min -20
_diffrn_reflns_number 30315
_diffrn_reflns_point_group_measured_fraction_full 0.967
_diffrn_reflns_point_group_measured_fraction_max 0.960
_diffrn_reflns_theta_full 25.242
_diffrn_reflns_theta_max 27.146
_diffrn_reflns_theta_min 2.213
_exptl_absorpt_coefficient_mu 0.144
_exptl_absorpt_correction_T_max 0.7455
_exptl_absorpt_correction_T_min 0.6191
_exptl_absorpt_correction_type multi-scan
_exptl_absorpt_process_details SADABS
_exptl_crystal_colour yellow
_exptl_crystal_density_diffrn 0.994
_exptl_crystal_description block
_exptl_crystal_F_000 912
_exptl_crystal_size_max 0.278
_exptl_crystal_size_mid 0.261
_exptl_crystal_size_min 0.164
_refine_diff_density_max 0.478
_refine_diff_density_min -0.383
_refine_diff_density_rms 0.057
_refine_ls_extinction_method none
_refine_ls_goodness_of_fit_ref 1.077
_refine_ls_hydrogen_treatment constr
_refine_ls_matrix_type full
_refine_ls_number_parameters 537
_refine_ls_number_reflns 11948
_refine_ls_number_restraints 0
_refine_ls_restrained_S_all 1.077
_refine_ls_R_factor_all 0.0548
_refine_ls_R_factor_gt 0.0469
_refine_ls_shift/su_max 0.000
_refine_ls_shift/su_mean 0.000
_refine_ls_structure_factor_coef Fsqd
_refine_ls_weighting_details 'w=1/[\s^2^(Fo^2^)+(0.0459P)^2^+2.1514P] where P=(Fo^2^+2Fc^2^)/3'
_refine_ls_weighting_scheme calc
_refine_ls_wR_factor_gt 0.1208
_refine_ls_wR_factor_ref 0.1254
_reflns_Friedel_coverage 0.000
_reflns_number_gt 10254
_reflns_number_total 11948
_reflns_threshold_expression 'I > 2\s(I)'
_cod_data_source_file c9cc07109a2.cif
_cod_data_source_block fl190113sq
_cod_database_code 7124250
_shelx_shelxl_version_number 2014/7
_shelx_space_group_comment
;
The symmetry employed for this shelxl refinement is uniquely defined
by the following loop, which should always be used as a source of
symmetry information in preference to the above space-group names.
They are only intended as comments.
;

loop_
_space_group_symop_operation_xyz
'x, y, z'
'-x, -y, -z'

loop_
_atom_site_label
_atom_site_type_symbol
_atom_site_fract_x
_atom_site_fract_y
_atom_site_fract_z
_atom_site_U_iso_or_equiv
_atom_site_adp_type
_atom_site_occupancy
_atom_site_site_symmetry_order
_atom_site_calc_flag
_atom_site_refinement_flags_posn
_atom_site_refinement_flags_adp
P1 P 0.81619(4) 0.31414(3) 0.68552(3) 0.01917(11) Uani 1 1 d . .
Si1 Si 0.67586(4) 0.34805(3) 0.64867(3) 0.01556(11) Uani 1 1 d . .
Si2 Si 0.50771(4) 0.24385(3) 0.78679(3) 0.01463(10) Uani 1 1 d . .
Si3 Si 0.70485(4) 0.22831(3) 0.79914(3) 0.01500(10) Uani 1 1 d . .
N1 N 0.76289(12) 0.51162(10) 0.54793(10) 0.0164(3) Uani 1 1 d . .
N2 N 0.77863(13) 0.39802(10) 0.46298(10) 0.0194(3) Uani 1 1 d . .
C1 C 0.53081(15) 0.31987(11) 0.69013(12) 0.0172(3) Uani 1 1 d . .
C2 C 0.43440(15) 0.36608(12) 0.66458(12) 0.0208(4) Uani 1 1 d . .
C3 C 0.31687(16) 0.31987(14) 0.70573(14) 0.0281(4) Uani 1 1 d . .
H3A H 0.2943 0.3173 0.7699 0.042 Uiso 1 1 calc R U
H3B H 0.2584 0.3540 0.6909 0.042 Uiso 1 1 calc R U
H3C H 0.3230 0.2588 0.6826 0.042 Uiso 1 1 calc R U
C4 C 0.41493(17) 0.46392(13) 0.69684(15) 0.0290(4) Uani 1 1 d . .
H4A H 0.3948 0.4650 0.7608 0.043 Uiso 1 1 calc R U
H4B H 0.4859 0.4978 0.6679 0.043 Uiso 1 1 calc R U
H4C H 0.3518 0.4912 0.6824 0.043 Uiso 1 1 calc R U
C5 C 0.46561(17) 0.36835(14) 0.56432(13) 0.0278(4) Uani 1 1 d . .
H5A H 0.5404 0.3975 0.5360 0.042 Uiso 1 1 calc R U
H5B H 0.4705 0.3069 0.5424 0.042 Uiso 1 1 calc R U
H5C H 0.4058 0.4021 0.5506 0.042 Uiso 1 1 calc R U
C6 C 0.73560(15) 0.42469(11) 0.54751(11) 0.0165(3) Uani 1 1 d . .
C7 C 0.82516(15) 0.54026(13) 0.46215(12) 0.0201(4) Uani 1 1 d . .
C8 C 0.83497(15) 0.46884(13) 0.40888(12) 0.0217(4) Uani 1 1 d . .
C9 C 0.73493(17) 0.56235(12) 0.63078(12) 0.0220(4) Uani 1 1 d . .
H9 H 0.6861 0.5223 0.6793 0.026 Uiso 1 1 calc R U
C10 C 0.66266(19) 0.64652(13) 0.63333(14) 0.0284(4) Uani 1 1 d . .
H10A H 0.6465 0.6776 0.6893 0.043 Uiso 1 1 calc R U
H10B H 0.7053 0.6863 0.5843 0.043 Uiso 1 1 calc R U
H10C H 0.5896 0.6298 0.6280 0.043 Uiso 1 1 calc R U
C11 C 0.8440(2) 0.57984(14) 0.64903(16) 0.0346(5) Uani 1 1 d . .
H11A H 0.8240 0.6134 0.7040 0.052 Uiso 1 1 calc R U
H11B H 0.8808 0.5225 0.6545 0.052 Uiso 1 1 calc R U
H11C H 0.8976 0.6148 0.6004 0.052 Uiso 1 1 calc R U
C12 C 0.87072(18) 0.63263(14) 0.43739(14) 0.0313(5) Uani 1 1 d . .
H12A H 0.9216 0.6339 0.3751 0.047 Uiso 1 1 calc R U
H12B H 0.9145 0.6497 0.4738 0.047 Uiso 1 1 calc R U
H12C H 0.8060 0.6750 0.4470 0.047 Uiso 1 1 calc R U
C13 C 0.89478(18) 0.46403(16) 0.31084(13) 0.0330(5) Uani 1 1 d . .
H13A H 0.8370 0.4637 0.2831 0.049 Uiso 1 1 calc R U
H13B H 0.9421 0.4090 0.2954 0.049 Uiso 1 1 calc R U
H13C H 0.9445 0.5163 0.2899 0.049 Uiso 1 1 calc R U
C14 C 0.77069(17) 0.30319(13) 0.43861(13) 0.0247(4) Uani 1 1 d . .
H14 H 0.7150 0.2734 0.4923 0.030 Uiso 1 1 calc R U
C15 C 0.88633(19) 0.25439(14) 0.41744(15) 0.0324(5) Uani 1 1 d . .
H15A H 0.8794 0.1921 0.4016 0.049 Uiso 1 1 calc R U
H15B H 0.9455 0.2845 0.3679 0.049 Uiso 1 1 calc R U
H15C H 0.9085 0.2552 0.4692 0.049 Uiso 1 1 calc R U
C16 C 0.7208(2) 0.29473(16) 0.36655(15) 0.0367(5) Uani 1 1 d . .
H16A H 0.7174 0.2312 0.3530 0.055 Uiso 1 1 calc R U
H16B H 0.6427 0.3212 0.3869 0.055 Uiso 1 1 calc R U
H16C H 0.7702 0.3264 0.3134 0.055 Uiso 1 1 calc R U
C17 C 0.38631(15) 0.29968(11) 0.88430(11) 0.0165(3) Uani 1 1 d . .
C18 C 0.27456(15) 0.26475(12) 0.92845(12) 0.0189(4) Uani 1 1 d . .
C19 C 0.19682(16) 0.30801(13) 1.00291(12) 0.0232(4) Uani 1 1 d . .
H19 H 0.1233 0.2822 1.0329 0.028 Uiso 1 1 calc R U
C20 C 0.22342(16) 0.38735(13) 1.03449(12) 0.0236(4) Uani 1 1 d . .
C21 C 0.32884(16) 0.42519(12) 0.98746(12) 0.0214(4) Uani 1 1 d . .
H21 H 0.3466 0.4816 1.0055 0.026 Uiso 1 1 calc R U
C22 C 0.41013(15) 0.38341(11) 0.91427(12) 0.0181(3) Uani 1 1 d . .
C23 C 0.22880(16) 0.18174(13) 0.89982(13) 0.0229(4) Uani 1 1 d . .
H23A H 0.2476 0.1285 0.9281 0.034 Uiso 1 1 calc R U
H23B H 0.2646 0.1757 0.8356 0.034 Uiso 1 1 calc R U
H23C H 0.1447 0.1874 0.9172 0.034 Uiso 1 1 calc R U
C24 C 0.14086(18) 0.43151(16) 1.11697(14) 0.0333(5) Uani 1 1 d . .
H24A H 0.1849 0.4612 1.1476 0.050 Uiso 1 1 calc R U
H24B H 0.0913 0.3859 1.1558 0.050 Uiso 1 1 calc R U
H24C H 0.0928 0.4761 1.1011 0.050 Uiso 1 1 calc R U
C25 C 0.52358(15) 0.43180(12) 0.87252(12) 0.0195(4) Uani 1 1 d . .
H25A H 0.5291 0.4564 0.8152 0.029 Uiso 1 1 calc R U
H25B H 0.5880 0.3895 0.8644 0.029 Uiso 1 1 calc R U
H25C H 0.5271 0.4807 0.9110 0.029 Uiso 1 1 calc R U
C26 C 0.47812(15) 0.11929(11) 0.77177(12) 0.0179(3) Uani 1 1 d . .
C27 C 0.47847(16) 0.07963(12) 0.69366(12) 0.0209(4) Uani 1 1 d . .
C28 C 0.46888(16) -0.01349(13) 0.68838(13) 0.0236(4) Uani 1 1 d . .
H28 H 0.4689 -0.0382 0.6349 0.028 Uiso 1 1 calc R U
C29 C 0.45937(16) -0.07073(12) 0.75772(14) 0.0244(4) Uani 1 1 d . .
C30 C 0.45816(16) -0.03228(12) 0.83490(13) 0.0219(4) Uani 1 1 d . .
H30 H 0.4518 -0.0701 0.8837 0.026 Uiso 1 1 calc R U
C31 C 0.46599(15) 0.05985(11) 0.84346(12) 0.0181(3) Uani 1 1 d . .
C32 C 0.49171(19) 0.13021(13) 0.60955(13) 0.0281(4) Uani 1 1 d . .
H32A H 0.5421 0.0957 0.5587 0.042 Uiso 1 1 calc R U
H32B H 0.5260 0.1888 0.6101 0.042 Uiso 1 1 calc R U
H32C H 0.4156 0.1389 0.6053 0.042 Uiso 1 1 calc R U
C33 C 0.4527(2) -0.17106(14) 0.74956(16) 0.0376(5) Uani 1 1 d . .
H33A H 0.4989 -0.2012 0.7794 0.056 Uiso 1 1 calc R U
H33B H 0.4829 -0.1875 0.6871 0.056 Uiso 1 1 calc R U
H33C H 0.3720 -0.1896 0.7768 0.056 Uiso 1 1 calc R U
C34 C 0.46386(16) 0.09258(12) 0.93096(12) 0.0207(4) Uani 1 1 d . .
H34A H 0.4395 0.0439 0.9745 0.031 Uiso 1 1 calc R U
H34B H 0.4093 0.1433 0.9505 0.031 Uiso 1 1 calc R U
H34C H 0.5414 0.1119 0.9248 0.031 Uiso 1 1 calc R U
C35 C 0.74754(15) 0.27435(11) 0.89407(12) 0.0178(3) Uani 1 1 d . .
C36 C 0.86739(16) 0.28457(12) 0.87643(13) 0.0213(4) Uani 1 1 d . .
C37 C 0.90433(18) 0.32811(13) 0.93646(14) 0.0279(4) Uani 1 1 d . .
H37 H 0.9849 0.3353 0.9224 0.033 Uiso 1 1 calc R U
C38 C 0.82766(19) 0.36120(13) 1.01573(15) 0.0290(4) Uani 1 1 d . .
C39 C 0.71131(18) 0.34455(12) 1.03656(13) 0.0248(4) Uani 1 1 d . .
H39 H 0.6573 0.3632 1.0922 0.030 Uiso 1 1 calc R U
C40 C 0.67105(16) 0.30114(11) 0.97817(12) 0.0193(4) Uani 1 1 d . .
C41 C 0.96297(17) 0.24436(14) 0.79745(13) 0.0275(4) Uani 1 1 d . .
H41A H 0.9922 0.2903 0.7514 0.041 Uiso 1 1 calc R U
H41B H 0.9325 0.1943 0.7746 0.041 Uiso 1 1 calc R U
H41C H 1.0260 0.2225 0.8152 0.041 Uiso 1 1 calc R U
C42 C 0.8680(2) 0.41064(17) 1.07937(18) 0.0452(6) Uani 1 1 d . .
H42A H 0.8185 0.4637 1.1016 0.068 Uiso 1 1 calc R U
H42B H 0.9482 0.4293 1.0490 0.068 Uiso 1 1 calc R U
H42C H 0.8634 0.3709 1.1288 0.068 Uiso 1 1 calc R U
C43 C 0.54486(16) 0.27834(12) 1.01478(12) 0.0218(4) Uani 1 1 d . .
H43A H 0.5335 0.2244 1.0519 0.033 Uiso 1 1 calc R U
H43B H 0.5185 0.2672 0.9662 0.033 Uiso 1 1 calc R U
H43C H 0.5002 0.3285 1.0502 0.033 Uiso 1 1 calc R U
C44 C 0.74700(15) 0.10189(11) 0.78572(12) 0.0176(3) Uani 1 1 d . .
C45 C 0.76026(15) 0.04759(12) 0.85414(12) 0.0196(4) Uani 1 1 d . .
C46 C 0.77857(17) -0.04483(12) 0.84264(13) 0.0249(4) Uani 1 1 d . .
H46 H 0.7869 -0.0795 0.8893 0.030 Uiso 1 1 calc R U
C47 C 0.78518(18) -0.08808(13) 0.76662(14) 0.0275(4) Uani 1 1 d . .
C48 C 0.77658(17) -0.03566(13) 0.69895(14) 0.0257(4) Uani 1 1 d . .
H48 H 0.7833 -0.0635 0.6452 0.031 Uiso 1 1 calc R U
C49 C 0.75824(16) 0.05722(12) 0.70698(13) 0.0214(4) Uani 1 1 d . .
C50 C 0.75828(17) 0.08190(12) 0.94154(12) 0.0223(4) Uani 1 1 d . .
H50A H 0.7539 0.0311 0.9812 0.033 Uiso 1 1 calc R U
H50B H 0.6907 0.1215 0.9678 0.033 Uiso 1 1 calc R U
H50C H 0.8289 0.1154 0.9322 0.033 Uiso 1 1 calc R U
C51 C 0.8010(2) -0.18882(14) 0.75852(17) 0.0387(5) Uani 1 1 d . .
H51A H 0.7299 -0.2179 0.7968 0.058 Uiso 1 1 calc R U
H51B H 0.8652 -0.2076 0.7763 0.058 Uiso 1 1 calc R U
H51C H 0.8181 -0.2063 0.6972 0.058 Uiso 1 1 calc R U
C52 C 0.75488(18) 0.10486(13) 0.62587(12) 0.0255(4) Uani 1 1 d . .
H52A H 0.8296 0.1329 0.5945 0.038 Uiso 1 1 calc R U
H52B H 0.6937 0.1511 0.6433 0.038 Uiso 1 1 calc R U
H52C H 0.7391 0.0615 0.5872 0.038 Uiso 1 1 calc R U

loop_
_atom_site_aniso_label
_atom_site_aniso_U_11
_atom_site_aniso_U_22
_atom_site_aniso_U_33
_atom_site_aniso_U_23
_atom_site_aniso_U_13
_atom_site_aniso_U_12
P1 0.0135(2) 0.0232(2) 0.0200(2) 0.00384(18) -0.00541(18) 0.00041(17)
Si1 0.0144(2) 0.0162(2) 0.0154(2) 0.00042(18) -0.00472(19) 0.00082(17)
Si2 0.0138(2) 0.0142(2) 0.0154(2) -0.00065(17) -0.00485(19) 0.00031(17)
Si3 0.0135(2) 0.0156(2) 0.0154(2) -0.00059(17) -0.00480(19) 0.00184(17)
N1 0.0138(7) 0.0192(7) 0.0160(7) 0.0018(6) -0.0053(6) -0.0016(5)
N2 0.0168(7) 0.0249(8) 0.0149(7) -0.0025(6) -0.0044(6) 0.0044(6)
C1 0.0169(8) 0.0173(8) 0.0191(9) -0.0005(7) -0.0085(7) 0.0013(6)
C2 0.0162(8) 0.0237(9) 0.0238(10) 0.0043(7) -0.0091(7) 0.0003(7)
C3 0.0162(9) 0.0400(11) 0.0311(11) 0.0091(9) -0.0122(8) -0.0053(8)
C4 0.0213(10) 0.0274(10) 0.0407(12) 0.0025(9) -0.0147(9) 0.0063(8)
C5 0.0232(10) 0.0374(11) 0.0264(10) 0.0079(9) -0.0136(8) 0.0007(8)
C6 0.0150(8) 0.0188(8) 0.0158(9) -0.0011(7) -0.0059(7) 0.0020(6)
C7 0.0133(8) 0.0279(9) 0.0175(9) 0.0073(7) -0.0041(7) -0.0006(7)
C8 0.0153(8) 0.0326(10) 0.0156(9) 0.0038(7) -0.0041(7) 0.0049(7)
C9 0.0300(10) 0.0180(8) 0.0202(9) -0.0016(7) -0.0117(8) -0.0012(7)
C10 0.0336(11) 0.0228(9) 0.0276(11) -0.0044(8) -0.0100(9) 0.0053(8)
C11 0.0445(13) 0.0284(11) 0.0438(13) -0.0051(9) -0.0311(11) -0.0012(9)
C12 0.0260(10) 0.0364(11) 0.0316(11) 0.0148(9) -0.0109(9) -0.0098(9)
C13 0.0238(10) 0.0532(14) 0.0167(10) 0.0022(9) -0.0019(8) 0.0125(9)
C14 0.0276(10) 0.0253(10) 0.0218(10) -0.0092(8) -0.0098(8) 0.0059(8)
C15 0.0339(11) 0.0330(11) 0.0308(11) -0.0108(9) -0.0130(9) 0.0142(9)
C16 0.0392(12) 0.0440(13) 0.0328(12) -0.0177(10) -0.0201(10) 0.0111(10)
C17 0.0155(8) 0.0184(8) 0.0153(8) -0.0018(6) -0.0054(7) 0.0030(6)
C18 0.0151(8) 0.0220(9) 0.0193(9) 0.0016(7) -0.0062(7) 0.0011(7)
C19 0.0159(9) 0.0314(10) 0.0200(9) 0.0029(8) -0.0042(7) 0.0011(7)
C20 0.0210(9) 0.0302(10) 0.0194(9) -0.0040(8) -0.0074(8) 0.0092(8)
C21 0.0217(9) 0.0218(9) 0.0217(9) -0.0040(7) -0.0093(8) 0.0048(7)
C22 0.0173(8) 0.0186(8) 0.0199(9) 0.0019(7) -0.0089(7) 0.0022(7)
C23 0.0156(8) 0.0251(9) 0.0267(10) 0.0009(8) -0.0060(8) -0.0024(7)
C24 0.0257(11) 0.0463(13) 0.0247(11) -0.0116(9) -0.0057(9) 0.0101(9)
C25 0.0191(9) 0.0170(8) 0.0228(9) -0.0031(7) -0.0079(7) 0.0001(7)
C26 0.0164(8) 0.0167(8) 0.0206(9) -0.0018(7) -0.0069(7) 0.0003(6)
C27 0.0193(9) 0.0218(9) 0.0221(9) -0.0034(7) -0.0079(8) -0.0010(7)
C28 0.0216(9) 0.0240(9) 0.0253(10) -0.0081(8) -0.0083(8) -0.0001(7)
C29 0.0213(9) 0.0176(9) 0.0318(11) -0.0034(8) -0.0066(8) -0.0004(7)
C30 0.0212(9) 0.0175(8) 0.0236(10) 0.0010(7) -0.0044(8) 0.0002(7)
C31 0.0155(8) 0.0179(8) 0.0195(9) -0.0007(7) -0.0047(7) -0.0009(6)
C32 0.0379(12) 0.0269(10) 0.0232(10) -0.0022(8) -0.0154(9) -0.0023(8)
C33 0.0502(14) 0.0206(10) 0.0413(13) -0.0057(9) -0.0160(11) -0.0013(9)
C34 0.0219(9) 0.0184(8) 0.0217(9) 0.0013(7) -0.0081(8) 0.0002(7)
C35 0.0204(9) 0.0139(8) 0.0224(9) 0.0017(7) -0.0117(7) 0.0007(6)
C36 0.0217(9) 0.0194(8) 0.0254(10) 0.0051(7) -0.0117(8) 0.0003(7)
C37 0.0262(10) 0.0257(10) 0.0394(12) 0.0054(9) -0.0212(9) -0.0033(8)
C38 0.0365(11) 0.0230(9) 0.0383(12) -0.0013(8) -0.0264(10) 0.0007(8)
C39 0.0347(11) 0.0201(9) 0.0243(10) -0.0048(7) -0.0166(9) 0.0067(8)
C40 0.0230(9) 0.0146(8) 0.0228(9) -0.0001(7) -0.0113(8) 0.0032(7)
C41 0.0190(9) 0.0354(11) 0.0294(11) 0.0069(9) -0.0105(8) 0.0010(8)
C42 0.0519(15) 0.0445(14) 0.0556(16) -0.0135(12) -0.0385(13) -0.0010(11)
C43 0.0239(9) 0.0232(9) 0.0184(9) -0.0042(7) -0.0082(8) 0.0053(7)
C44 0.0147(8) 0.0170(8) 0.0197(9) -0.0011(7) -0.0048(7) 0.0028(6)
C45 0.0163(8) 0.0196(9) 0.0217(9) -0.0011(7) -0.0057(7) 0.0029(7)
C46 0.0252(10) 0.0198(9) 0.0291(11) 0.0011(8) -0.0097(8) 0.0039(7)
C47 0.0289(10) 0.0184(9) 0.0346(11) -0.0041(8) -0.0112(9) 0.0060(8)
C48 0.0257(10) 0.0230(9) 0.0267(10) -0.0085(8) -0.0075(8) 0.0050(8)
C49 0.0174(9) 0.0218(9) 0.0235(10) -0.0038(7) -0.0056(7) 0.0035(7)
C50 0.0259(10) 0.0185(8) 0.0233(10) 0.0007(7) -0.0102(8) 0.0034(7)
C51 0.0510(14) 0.0189(10) 0.0460(14) -0.0076(9) -0.0178(12) 0.0063(9)
C52 0.0299(10) 0.0265(10) 0.0183(10) -0.0056(8) -0.0065(8) 0.0029(8)

loop_
_atom_type_symbol
_atom_type_description
_atom_type_scat_dispersion_real
_atom_type_scat_dispersion_imag
_atom_type_scat_source
C C 0.0033 0.0016 'International Tables Vol C Tables 4.2.6.8 and 6.1.1.4'
H H 0.0000 0.0000 'International Tables Vol C Tables 4.2.6.8 and 6.1.1.4'
N N 0.0061 0.0033 'International Tables Vol C Tables 4.2.6.8 and 6.1.1.4'
O O 0.0106 0.0060 'International Tables Vol C Tables 4.2.6.8 and 6.1.1.4'
Si Si 0.0817 0.0704 'International Tables Vol C Tables 4.2.6.8 and 6.1.1.4'
P P 0.1023 0.0942 'International Tables Vol C Tables 4.2.6.8 and 6.1.1.4'

loop_
_geom_angle_atom_site_label_1
_geom_angle_atom_site_label_2
_geom_angle_atom_site_label_3
_geom_angle
Si1 P1 Si3 92.17(2)
C1 Si1 C6 120.42(8)
C1 Si1 P1 133.37(6)
C6 Si1 P1 106.21(6)
C1 Si2 C17 105.74(8)
C1 Si2 C26 116.63(8)
C17 Si2 C26 112.86(8)
C1 Si2 Si3 104.91(6)
C17 Si2 Si3 116.81(6)
C26 Si2 Si3 100.04(5)
C44 Si3 C35 107.66(7)
C44 Si3 P1 113.45(6)
C35 Si3 P1 100.37(6)
C44 Si3 Si2 106.85(6)
C35 Si3 Si2 126.14(6)
P1 Si3 Si2 102.23(2)
C6 N1 C7 109.71(15)
C6 N1 C9 122.03(15)
C7 N1 C9 128.11(15)
C6 N2 C8 109.87(15)
C6 N2 C14 121.36(15)
C8 N2 C14 128.59(16)
C2 C1 Si1 125.44(13)
C2 C1 Si2 125.95(13)
Si1 C1 Si2 107.33(9)
C5 C2 C3 107.38(15)
C5 C2 C4 107.29(16)
C3 C2 C4 106.39(16)
C5 C2 C1 111.94(15)
C3 C2 C1 112.95(15)
C4 C2 C1 110.58(15)
C2 C3 H3A 109.5
C2 C3 H3B 109.5
H3A C3 H3B 109.5
C2 C3 H3C 109.5
H3A C3 H3C 109.5
H3B C3 H3C 109.5
C2 C4 H4A 109.5
C2 C4 H4B 109.5
H4A C4 H4B 109.5
C2 C4 H4C 109.5
H4A C4 H4C 109.5
H4B C4 H4C 109.5
C2 C5 H5A 109.5
C2 C5 H5B 109.5
H5A C5 H5B 109.5
C2 C5 H5C 109.5
H5A C5 H5C 109.5
H5B C5 H5C 109.5
N2 C6 N1 106.86(15)
N2 C6 Si1 125.99(13)
N1 C6 Si1 126.02(13)
C8 C7 N1 106.77(16)
C8 C7 C12 128.53(17)
N1 C7 C12 124.70(17)
C7 C8 N2 106.79(16)
C7 C8 C13 128.10(19)
N2 C8 C13 125.11(18)
N1 C9 C11 110.53(16)
N1 C9 C10 112.60(15)
C11 C9 C10 113.61(16)
N1 C9 H9 106.5
C11 C9 H9 106.5
C10 C9 H9 106.5
C9 C10 H10A 109.5
C9 C10 H10B 109.5
H10A C10 H10B 109.5
C9 C10 H10C 109.5
H10A C10 H10C 109.5
H10B C10 H10C 109.5
C9 C11 H11A 109.5
C9 C11 H11B 109.5
H11A C11 H11B 109.5
C9 C11 H11C 109.5
H11A C11 H11C 109.5
H11B C11 H11C 109.5
C7 C12 H12A 109.5
C7 C12 H12B 109.5
H12A C12 H12B 109.5
C7 C12 H12C 109.5
H12A C12 H12C 109.5
H12B C12 H12C 109.5
C8 C13 H13A 109.5
C8 C13 H13B 109.5
H13A C13 H13B 109.5
C8 C13 H13C 109.5
H13A C13 H13C 109.5
H13B C13 H13C 109.5
N2 C14 C15 110.64(16)
N2 C14 C16 112.75(16)
C15 C14 C16 113.38(17)
N2 C14 H14 106.5
C15 C14 H14 106.5
C16 C14 H14 106.5
C14 C15 H15A 109.5
C14 C15 H15B 109.5
H15A C15 H15B 109.5
C14 C15 H15C 109.5
H15A C15 H15C 109.5
H15B C15 H15C 109.5
C14 C16 H16A 109.5
C14 C16 H16B 109.5
H16A C16 H16B 109.5
C14 C16 H16C 109.5
H16A C16 H16C 109.5
H16B C16 H16C 109.5
C18 C17 C22 116.83(16)
C18 C17 Si2 125.57(13)
C22 C17 Si2 117.59(13)
C19 C18 C17 120.21(16)
C19 C18 C23 115.35(16)
C17 C18 C23 124.43(16)
C20 C19 C18 122.28(18)
C20 C19 H19 118.9
C18 C19 H19 118.9
C21 C20 C19 117.52(17)
C21 C20 C24 120.62(18)
C19 C20 C24 121.86(19)
C20 C21 C22 122.13(17)
C20 C21 H21 118.9
C22 C21 H21 118.9
C21 C22 C17 120.72(17)
C21 C22 C25 115.53(16)
C17 C22 C25 123.73(16)
C18 C23 H23A 109.5
C18 C23 H23B 109.5
H23A C23 H23B 109.5
C18 C23 H23C 109.5
H23A C23 H23C 109.5
H23B C23 H23C 109.5
C20 C24 H24A 109.5
C20 C24 H24B 109.5
H24A C24 H24B 109.5
C20 C24 H24C 109.5
H24A C24 H24C 109.5
H24B C24 H24C 109.5
C22 C25 H25A 109.5
C22 C25 H25B 109.5
H25A C25 H25B 109.5
C22 C25 H25C 109.5
H25A C25 H25C 109.5
H25B C25 H25C 109.5
C27 C26 C31 116.28(15)
C27 C26 Si2 126.28(14)
C31 C26 Si2 117.13(12)
C28 C27 C26 120.69(17)
C28 C27 C32 114.39(16)
C26 C27 C32 124.90(16)
C29 C28 C27 122.58(17)
C29 C28 H28 118.7
C27 C28 H28 118.7
C28 C29 C30 117.10(17)
C28 C29 C33 121.61(18)
C30 C29 C33 121.28(19)
C29 C30 C31 122.27(18)
C29 C30 H30 118.9
C31 C30 H30 118.9
C30 C31 C26 121.05(16)
C30 C31 C34 116.72(16)
C26 C31 C34 122.22(15)
C27 C32 H32A 109.5
C27 C32 H32B 109.5
H32A C32 H32B 109.5
C27 C32 H32C 109.5
H32A C32 H32C 109.5
H32B C32 H32C 109.5
C29 C33 H33A 109.5
C29 C33 H33B 109.5
H33A C33 H33B 109.5
C29 C33 H33C 109.5
H33A C33 H33C 109.5
H33B C33 H33C 109.5
C31 C34 H34A 109.5
C31 C34 H34B 109.5
H34A C34 H34B 109.5
C31 C34 H34C 109.5
H34A C34 H34C 109.5
H34B C34 H34C 109.5
C40 C35 C36 116.36(16)
C40 C35 Si3 126.45(13)
C36 C35 Si3 117.16(14)
C37 C36 C35 120.56(18)
C37 C36 C41 115.25(17)
C35 C36 C41 124.03(17)
C38 C37 C36 122.31(18)
C38 C37 H37 118.8
C36 C37 H37 118.8
C37 C38 C39 117.25(17)
C37 C38 C42 122.1(2)
C39 C38 C42 120.6(2)
C38 C39 C40 121.96(19)
C38 C39 H39 119.0
C40 C39 H39 119.0
C39 C40 C35 121.06(17)
C39 C40 C43 115.28(17)
C35 C40 C43 123.43(16)
C36 C41 H41A 109.5
C36 C41 H41B 109.5
H41A C41 H41B 109.5
C36 C41 H41C 109.5
H41A C41 H41C 109.5
H41B C41 H41C 109.5
C38 C42 H42A 109.5
C38 C42 H42B 109.5
H42A C42 H42B 109.5
C38 C42 H42C 109.5
H42A C42 H42C 109.5
H42B C42 H42C 109.5
C40 C43 H43A 109.5
C40 C43 H43B 109.5
H43A C43 H43B 109.5
C40 C43 H43C 109.5
H43A C43 H43C 109.5
H43B C43 H43C 109.5
C49 C44 C45 116.29(15)
C49 C44 Si3 119.97(13)
C45 C44 Si3 123.60(13)
C46 C45 C44 120.15(17)
C46 C45 C50 114.60(16)
C44 C45 C50 125.24(15)
C47 C46 C45 122.95(18)
C47 C46 H46 118.5
C45 C46 H46 118.5
C46 C47 C48 117.27(17)
C46 C47 C51 120.96(19)
C48 C47 C51 121.77(19)
C47 C48 C49 122.09(18)
C47 C48 H48 119.0
C49 C48 H48 119.0
C48 C49 C44 121.18(17)
C48 C49 C52 115.34(17)
C44 C49 C52 123.46(16)
C45 C50 H50A 109.5
C45 C50 H50B 109.5
H50A C50 H50B 109.5
C45 C50 H50C 109.5
H50A C50 H50C 109.5
H50B C50 H50C 109.5
C47 C51 H51A 109.5
C47 C51 H51B 109.5
H51A C51 H51B 109.5
C47 C51 H51C 109.5
H51A C51 H51C 109.5
H51B C51 H51C 109.5
C49 C52 H52A 109.5
C49 C52 H52B 109.5
H52A C52 H52B 109.5
C49 C52 H52C 109.5
H52A C52 H52C 109.5
H52B C52 H52C 109.5

loop_
_geom_bond_atom_site_label_1
_geom_bond_atom_site_label_2
_geom_bond_distance
P1 Si1 2.0960(6)
P1 Si3 2.2603(7)
Si1 C1 1.7351(18)
Si1 C6 1.9141(18)
Si2 C1 1.8677(18)
Si2 C17 1.9289(18)
Si2 C26 1.9348(18)
Si2 Si3 2.5385(7)
Si3 C44 1.9393(17)
Si3 C35 1.9482(18)
N1 C6 1.346(2)
N1 C7 1.393(2)
N1 C9 1.479(2)
N2 C6 1.345(2)
N2 C8 1.390(2)
N2 C14 1.488(2)
C1 C2 1.554(2)
C2 C5 1.536(3)
C2 C3 1.538(3)
C2 C4 1.540(3)
C3 H3A 0.9800
C3 H3B 0.9800
C3 H3C 0.9800
C4 H4A 0.9800
C4 H4B 0.9800
C4 H4C 0.9800
C5 H5A 0.9800
C5 H5B 0.9800
C5 H5C 0.9800
C7 C8 1.357(3)
C7 C12 1.492(3)
C8 C13 1.498(3)
C9 C11 1.519(3)
C9 C10 1.521(3)
C9 H9 1.0000
C10 H10A 0.9800
C10 H10B 0.9800
C10 H10C 0.9800
C11 H11A 0.9800
C11 H11B 0.9800
C11 H11C 0.9800
C12 H12A 0.9800
C12 H12B 0.9800
C12 H12C 0.9800
C13 H13A 0.9800
C13 H13B 0.9800
C13 H13C 0.9800
C14 C15 1.522(3)
C14 C16 1.525(3)
C14 H14 1.0000
C15 H15A 0.9800
C15 H15B 0.9800
C15 H15C 0.9800
C16 H16A 0.9800
C16 H16B 0.9800
C16 H16C 0.9800
C17 C18 1.415(2)
C17 C22 1.421(2)
C18 C19 1.399(3)
C18 C23 1.519(2)
C19 C20 1.388(3)
C19 H19 0.9500
C20 C21 1.379(3)
C20 C24 1.509(3)
C21 C22 1.393(3)
C21 H21 0.9500
C22 C25 1.514(2)
C23 H23A 0.9800
C23 H23B 0.9800
C23 H23C 0.9800
C24 H24A 0.9800
C24 H24B 0.9800
C24 H24C 0.9800
C25 H25A 0.9800
C25 H25B 0.9800
C25 H25C 0.9800
C26 C27 1.410(2)
C26 C31 1.423(2)
C27 C28 1.401(3)
C27 C32 1.514(3)
C28 C29 1.380(3)
C28 H28 0.9500
C29 C30 1.385(3)
C29 C33 1.509(3)
C30 C31 1.390(2)
C30 H30 0.9500
C31 C34 1.505(2)
C32 H32A 0.9800
C32 H32B 0.9800
C32 H32C 0.9800
C33 H33A 0.9800
C33 H33B 0.9800
C33 H33C 0.9800
C34 H34A 0.9800
C34 H34B 0.9800
C34 H34C 0.9800
C35 C40 1.409(3)
C35 C36 1.421(2)
C36 C37 1.396(3)
C36 C41 1.516(3)
C37 C38 1.384(3)
C37 H37 0.9500
C38 C39 1.386(3)
C38 C42 1.513(3)
C39 C40 1.398(2)
C39 H39 0.9500
C40 C43 1.503(3)
C41 H41A 0.9800
C41 H41B 0.9800
C41 H41C 0.9800
C42 H42A 0.9800
C42 H42B 0.9800
C42 H42C 0.9800
C43 H43A 0.9800
C43 H43B 0.9800
C43 H43C 0.9800
C44 C49 1.414(3)
C44 C45 1.427(2)
C45 C46 1.395(2)
C45 C50 1.512(3)
C46 C47 1.379(3)
C46 H46 0.9500
C47 C48 1.380(3)
C47 C51 1.512(3)
C48 C49 1.398(3)
C48 H48 0.9500
C49 C52 1.508(3)
C50 H50A 0.9800
C50 H50B 0.9800
C50 H50C 0.9800
C51 H51A 0.9800
C51 H51B 0.9800
C51 H51C 0.9800
C52 H52A 0.9800
C52 H52B 0.9800
C52 H52C 0.9800

loop_
_geom_torsion_atom_site_label_1
_geom_torsion_atom_site_label_2
_geom_torsion_atom_site_label_3
_geom_torsion_atom_site_label_4
_geom_torsion
C6 Si1 C1 C2 -13.04(18)
P1 Si1 C1 C2 167.70(11)
C6 Si1 C1 Si2 179.28(7)
P1 Si1 C1 Si2 0.02(13)
C17 Si2 C1 C2 -43.36(16)
C26 Si2 C1 C2 83.01(16)
Si3 Si2 C1 C2 -167.40(13)
C17 Si2 C1 Si1 124.25(9)
C26 Si2 C1 Si1 -109.39(9)
Si3 Si2 C1 Si1 0.20(9)
Si1 C1 C2 C5 53.0(2)
Si2 C1 C2 C5 -141.56(15)
Si1 C1 C2 C3 174.36(14)
Si2 C1 C2 C3 -20.2(2)
Si1 C1 C2 C4 -66.6(2)
Si2 C1 C2 C4 98.88(18)
C8 N2 C6 N1 0.50(19)
C14 N2 C6 N1 176.09(15)
C8 N2 C6 Si1 -167.91(13)
C14 N2 C6 Si1 7.7(2)
C7 N1 C6 N2 -0.50(18)
C9 N1 C6 N2 -176.50(14)
C7 N1 C6 Si1 167.90(12)
C9 N1 C6 Si1 -8.1(2)
C6 N1 C7 C8 0.31(19)
C9 N1 C7 C8 176.01(16)
C6 N1 C7 C12 -179.49(17)
C9 N1 C7 C12 -3.8(3)
N1 C7 C8 N2 0.00(19)
C12 C7 C8 N2 179.78(17)
N1 C7 C8 C13 -179.55(17)
C12 C7 C8 C13 0.2(3)
C6 N2 C8 C7 -0.3(2)
C14 N2 C8 C7 -175.50(16)
C6 N2 C8 C13 179.25(17)
C14 N2 C8 C13 4.1(3)
C6 N1 C9 C11 107.89(19)
C7 N1 C9 C11 -67.3(2)
C6 N1 C9 C10 -123.85(18)
C7 N1 C9 C10 60.9(2)
C6 N2 C14 C15 -102.6(2)
C8 N2 C14 C15 72.1(2)
C6 N2 C14 C16 129.21(19)
C8 N2 C14 C16 -56.1(2)
C22 C17 C18 C19 -5.6(2)
Si2 C17 C18 C19 174.93(13)
C22 C17 C18 C23 173.12(16)
Si2 C17 C18 C23 -6.3(3)
C17 C18 C19 C20 2.4(3)
C23 C18 C19 C20 -176.49(17)
C18 C19 C20 C21 2.7(3)
C18 C19 C20 C24 -177.49(18)
C19 C20 C21 C22 -4.3(3)
C24 C20 C21 C22 175.86(17)
C20 C21 C22 C17 0.9(3)
C20 C21 C22 C25 -177.35(16)
C18 C17 C22 C21 4.1(2)
Si2 C17 C22 C21 -176.43(13)
C18 C17 C22 C25 -177.81(16)
Si2 C17 C22 C25 1.7(2)
C31 C26 C27 C28 -0.9(3)
Si2 C26 C27 C28 172.58(14)
C31 C26 C27 C32 -179.26(17)
Si2 C26 C27 C32 -5.8(3)
C26 C27 C28 C29 -0.4(3)
C32 C27 C28 C29 178.21(18)
C27 C28 C29 C30 0.8(3)
C27 C28 C29 C33 -178.15(19)
C28 C29 C30 C31 0.1(3)
C33 C29 C30 C31 178.98(19)
C29 C30 C31 C26 -1.3(3)
C29 C30 C31 C34 -179.88(17)
C27 C26 C31 C30 1.7(3)
Si2 C26 C31 C30 -172.39(14)
C27 C26 C31 C34 -179.85(16)
Si2 C26 C31 C34 6.1(2)
C40 C35 C36 C37 -6.8(2)
Si3 C35 C36 C37 171.41(14)
C40 C35 C36 C41 168.27(16)
Si3 C35 C36 C41 -13.5(2)
C35 C36 C37 C38 1.5(3)
C41 C36 C37 C38 -174.06(18)
C36 C37 C38 C39 4.0(3)
C36 C37 C38 C42 -178.2(2)
C37 C38 C39 C40 -3.9(3)
C42 C38 C39 C40 178.28(19)
C38 C39 C40 C35 -1.7(3)
C38 C39 C40 C43 172.95(17)
C36 C35 C40 C39 6.9(2)
Si3 C35 C40 C39 -171.13(13)
C36 C35 C40 C43 -167.21(16)
Si3 C35 C40 C43 14.7(2)
C49 C44 C45 C46 -2.5(3)
Si3 C44 C45 C46 173.13(14)
C49 C44 C45 C50 176.44(17)
Si3 C44 C45 C50 -7.9(3)
C44 C45 C46 C47 0.2(3)
C50 C45 C46 C47 -178.81(18)
C45 C46 C47 C48 2.0(3)
C45 C46 C47 C51 -177.9(2)
C46 C47 C48 C49 -2.0(3)
C51 C47 C48 C49 177.9(2)
C47 C48 C49 C44 -0.3(3)
C47 C48 C49 C52 178.08(18)
C45 C44 C49 C48 2.5(3)
Si3 C44 C49 C48 -173.24(14)
C45 C44 C49 C52 -175.73(17)
Si3 C44 C49 C52 8.5(2)
